data_7003424
loop_
_publ_author_name
'Dillon, Keith B.'
'Goeta, Andr\'es E.'
'Howard, Judith A. K.'
'Monks, Philippa K.'
'Shepherd, Helena J.'
'Thompson, Amber L.'

_publ_section_title
;
 Alkyl and aryl dicationic derivatives of cyclic triphosphenium ions
;
_journal_issue 9
_journal_name_full 'Dalton Transactions'
_journal_page_first 1144
_journal_page_last 1149
_journal_paper_doi 10.1039/b716027e
_journal_year 2008
_chemical_formula_moiety 'C38 H33 P3, Sn Cl6, 2(C H Cl3)'
_chemical_formula_sum 'C40 H35 Cl12 P3 Sn'
_chemical_formula_weight 1152.68
_chemical_melting_point ?
_space_group_IT_number 2
_symmetry_cell_setting triclinic
_symmetry_space_group_name_Hall '-P 1'
_symmetry_space_group_name_H-M 'P -1'
_atom_sites_solution_hydrogens geom
_atom_sites_solution_primary direct
_atom_sites_solution_secondary difmap
_cell_angle_alpha 89.558(2)
_cell_angle_beta 82.088(2)
_cell_angle_gamma 82.033(2)
_cell_formula_units_Z 2
_cell_length_a 10.7742(10)
_cell_length_b 11.4878(10)
_cell_length_c 19.2490(17)
_cell_measurement_reflns_used 2596
_cell_measurement_temperature 120(2)
_cell_measurement_theta_max 27.009
_cell_measurement_theta_min 2.442
_cell_volume 2336.9(4)
_computing_cell_refinement 'SMART-NT V6.1 (Bruker, 2000)'
_computing_data_collection 'SMART-NT V6.1 (Bruker, 2000)'
_computing_data_reduction 'SAINT-NT V6.45A (Bruker, 2000)'
_computing_molecular_graphics 'Bruker SHELXTL'
_computing_publication_material 'Bruker SHELXTL'
_computing_structure_refinement 'SHELXL-97 (Sheldrick, 1997)'
_computing_structure_solution 'SHELXS-97 (Sheldrick, 1997)'
_diffrn_ambient_temperature 120(2)
_diffrn_detector_area_resol_mean 8
_diffrn_measured_fraction_theta_full 0.993
_diffrn_measured_fraction_theta_max 0.993
_diffrn_measurement_device_type 'Bruker SMART CCD 1K area detector'
_diffrn_measurement_method \w-scans
_diffrn_radiation_monochromator graphite
_diffrn_radiation_source 'fine-focus sealed tube'
_diffrn_radiation_type MoK\a
_diffrn_radiation_wavelength 0.71073
_diffrn_reflns_av_R_equivalents 0.1124
_diffrn_reflns_av_sigmaI/netI 0.1900
_diffrn_reflns_limit_h_max 12
_diffrn_reflns_limit_h_min -13
_diffrn_reflns_limit_k_max 14
_diffrn_reflns_limit_k_min -14
_diffrn_reflns_limit_l_max 23
_diffrn_reflns_limit_l_min -17
_diffrn_reflns_number 16252
_diffrn_reflns_theta_full 26.00
_diffrn_reflns_theta_max 26.00
_diffrn_reflns_theta_min 1.07
_exptl_absorpt_coefficient_mu 1.366
_exptl_absorpt_correction_T_max 1.000
_exptl_absorpt_correction_T_min 0.756
_exptl_absorpt_correction_type multi-scan
_exptl_absorpt_process_details 'SADABS (G.M.Sheldrick, 1998)'
_exptl_crystal_colour clear_pale_colourless
_exptl_crystal_density_diffrn 1.638
_exptl_crystal_density_meas ?
_exptl_crystal_density_method .
_exptl_crystal_description block
_exptl_crystal_F_000 1148
_exptl_crystal_size_max 0.08
_exptl_crystal_size_mid 0.06
_exptl_crystal_size_min 0.02
_refine_diff_density_max 0.821
_refine_diff_density_min -0.820
_refine_diff_density_rms 0.182
_refine_ls_extinction_method none
_refine_ls_goodness_of_fit_ref 1.049
_refine_ls_hydrogen_treatment constr
_refine_ls_matrix_type full
_refine_ls_number_parameters 509
_refine_ls_number_reflns 9111
_refine_ls_number_restraints 299
_refine_ls_restrained_S_all 1.033
_refine_ls_R_factor_all 0.1822
_refine_ls_R_factor_gt 0.0908
_refine_ls_shift/su_max 0.000
_refine_ls_shift/su_mean 0.000
_refine_ls_structure_factor_coef Fsqd
_refine_ls_weighting_details 'calc w=1/[\s^2^(Fo^2^)+(0.0000P)^2^+20.8628P] where P=(Fo^2^+2Fc^2^)/3'
_refine_ls_weighting_scheme calc
_refine_ls_wR_factor_gt 0.1284
_refine_ls_wR_factor_ref 0.1557
_reflns_number_gt 5008
_reflns_number_total 9111
_reflns_threshold_expression >2sigma(I)
_cod_data_source_file b716027e.txt
_cod_data_source_block 11c
_cod_depositor_comments
;
The following automatic conversions were performed:
'_symmetry_cell_setting' value 'Triclinic' changed to 'triclinic'
according to '/home/saulius/struct/CIF-dictionaries/cif_core.dic'
dictionary named 'cif_core.dic' version 2.4.1 from 2010-06-29.

Automatic conversion script
Id: cif_fix_enum 1527 2010-12-29 10:47:43Z saulius 

The following automatic conversions were performed:

'_chemical_melting_point' value 'not measured' was changed to '?' -
the value is undefined or not given.

Automatic conversion script
Id: cif_fix_values 1646 2011-03-28 12:23:43Z adriana 
;
_cod_original_sg_symbol_H-M P-1
_cod_database_code 7003424

loop_
_symmetry_equiv_pos_as_xyz
'x, y, z'
'-x, -y, -z'

loop_
_atom_site_label
_atom_site_type_symbol
_atom_site_fract_x
_atom_site_fract_y
_atom_site_fract_z
_atom_site_U_iso_or_equiv
_atom_site_adp_type
_atom_site_occupancy
_atom_site_symmetry_multiplicity
_atom_site_calc_flag
_atom_site_refinement_flags
_atom_site_disorder_assembly
_atom_site_disorder_group
P1 P 0.7437(2) 0.2961(2) 0.79281(13) 0.0145(6) Uani 1 1 d . . .
P2 P 0.6437(2) 0.1812(2) 0.73476(13) 0.0159(6) Uani 1 1 d . . .
P3 P 0.9137(2) 0.1684(2) 0.79837(13) 0.0134(5) Uani 1 1 d . . .
C1 C 0.7452(10) 0.0664(8) 0.6832(5) 0.018(2) Uani 1 1 d U . .
C2 C 0.8102(9) -0.0303(8) 0.7166(6) 0.019(2) Uani 1 1 d U . .
C3 C 0.8054(9) -0.0397(8) 0.7945(6) 0.020(2) Uani 1 1 d U . .
C4 C 0.8505(9) 0.0401(8) 0.8354(5) 0.015(2) Uani 1 1 d U . .
C5 C 0.7971(9) 0.4095(8) 0.7300(5) 0.018(2) Uani 1 1 d . . .
H5A H 0.8790 0.4299 0.7403 0.022 Uiso 1 1 calc R . .
H5B H 0.8096 0.3775 0.6815 0.022 Uiso 1 1 calc R . .
C6 C 0.6995(10) 0.5192(9) 0.7357(6) 0.027(3) Uani 1 1 d . . .
H6A H 0.7280 0.5773 0.7018 0.040 Uiso 1 1 calc R . .
H6B H 0.6893 0.5522 0.7833 0.040 Uiso 1 1 calc R . .
H6C H 0.6183 0.4987 0.7258 0.040 Uiso 1 1 calc R . .
C7 C 0.7591(10) 0.0698(9) 0.6093(6) 0.029(2) Uani 1 1 d U . .
H7A H 0.7192 0.1354 0.5864 0.035 Uiso 1 1 calc R . .
C8 C 0.8314(10) -0.0228(11) 0.5698(6) 0.035(3) Uani 1 1 d U . .
H8A H 0.8416 -0.0195 0.5201 0.042 Uiso 1 1 calc R . .
C9 C 0.8879(11) -0.1185(11) 0.6019(6) 0.037(3) Uani 1 1 d U . .
H9A H 0.9343 -0.1825 0.5744 0.044 Uiso 1 1 calc R . .
C10 C 0.8777(11) -0.1228(10) 0.6754(6) 0.033(3) Uani 1 1 d U . .
H10A H 0.9174 -0.1897 0.6971 0.040 Uiso 1 1 calc R . .
C11 C 0.7570(10) -0.1345(9) 0.8284(6) 0.025(2) Uani 1 1 d U . .
H11A H 0.7241 -0.1892 0.8016 0.031 Uiso 1 1 calc R . .
C12 C 0.7549(10) -0.1517(9) 0.8990(6) 0.030(2) Uani 1 1 d U . .
H12A H 0.7223 -0.2183 0.9200 0.036 Uiso 1 1 calc R . .
C13 C 0.7997(10) -0.0732(9) 0.9395(6) 0.028(2) Uani 1 1 d U . .
H13A H 0.7977 -0.0845 0.9886 0.033 Uiso 1 1 calc R . .
C14 C 0.8478(9) 0.0227(8) 0.9075(5) 0.019(2) Uani 1 1 d U . .
H14A H 0.8793 0.0773 0.9350 0.023 Uiso 1 1 calc R . .
C15 C 0.5438(9) 0.2764(8) 0.6853(5) 0.017(2) Uani 1 1 d U . .
C16 C 0.4139(10) 0.2987(8) 0.7107(6) 0.025(2) Uani 1 1 d U . .
H16A H 0.3807 0.2609 0.7518 0.030 Uiso 1 1 calc R . .
C17 C 0.3362(10) 0.3747(9) 0.6763(6) 0.024(2) Uani 1 1 d U . .
H17A H 0.2483 0.3885 0.6932 0.028 Uiso 1 1 calc R . .
C18 C 0.3833(11) 0.4329(9) 0.6165(6) 0.031(3) Uani 1 1 d U . .
H18A H 0.3277 0.4841 0.5920 0.038 Uiso 1 1 calc R . .
C19 C 0.5103(10) 0.4153(9) 0.5936(5) 0.023(2) Uani 1 1 d U . .
H19A H 0.5433 0.4571 0.5541 0.028 Uiso 1 1 calc R . .
C20 C 0.5918(10) 0.3373(9) 0.6274(5) 0.022(2) Uani 1 1 d U . .
H20A H 0.6800 0.3255 0.6110 0.027 Uiso 1 1 calc R . .
C21 C 0.5451(9) 0.1063(8) 0.7995(5) 0.016(2) Uani 1 1 d U . .
C22 C 0.5305(8) 0.1322(8) 0.8703(5) 0.016(2) Uani 1 1 d U . .
H22A H 0.5696 0.1938 0.8867 0.019 Uiso 1 1 calc R . .
C23 C 0.4581(10) 0.0676(9) 0.9177(5) 0.024(2) Uani 1 1 d U . .
H23A H 0.4477 0.0858 0.9664 0.029 Uiso 1 1 calc R . .
C24 C 0.4020(10) -0.0218(9) 0.8945(6) 0.027(2) Uani 1 1 d U . .
H24A H 0.3542 -0.0666 0.9270 0.033 Uiso 1 1 calc R . .
C25 C 0.4156(9) -0.0469(8) 0.8223(6) 0.024(2) Uani 1 1 d U . .
H25A H 0.3755 -0.1081 0.8062 0.029 Uiso 1 1 calc R . .
C26 C 0.4873(10) 0.0170(9) 0.7742(6) 0.026(2) Uani 1 1 d U . .
H26A H 0.4965 0.0001 0.7254 0.031 Uiso 1 1 calc R . .
C27 C 1.0304(9) 0.1237(8) 0.7241(5) 0.018(2) Uani 1 1 d U . .
C28 C 1.0602(9) 0.1992(8) 0.6708(5) 0.019(2) Uani 1 1 d U . .
H28A H 1.0117 0.2746 0.6691 0.023 Uiso 1 1 calc R . .
C29 C 1.1647(10) 0.1635(10) 0.6180(6) 0.029(3) Uani 1 1 d U . .
H29A H 1.1872 0.2141 0.5805 0.035 Uiso 1 1 calc R . .
C30 C 1.2326(10) 0.0525(9) 0.6229(5) 0.026(2) Uani 1 1 d U . .
H30A H 1.3020 0.0275 0.5878 0.031 Uiso 1 1 calc R . .
C31 C 1.2030(10) -0.0223(9) 0.6768(6) 0.029(3) Uani 1 1 d U . .
H31A H 1.2529 -0.0968 0.6792 0.035 Uiso 1 1 calc R . .
C32 C 1.1018(10) 0.0106(9) 0.7268(5) 0.027(3) Uani 1 1 d U . .
H32A H 1.0792 -0.0419 0.7633 0.032 Uiso 1 1 calc R . .
C33 C 0.9905(10) 0.2371(9) 0.8621(5) 0.020(2) Uani 1 1 d U . .
C34 C 1.1240(10) 0.2214(9) 0.8530(6) 0.026(2) Uani 1 1 d U . .
H34A H 1.1718 0.1753 0.8152 0.032 Uiso 1 1 calc R . .
C35 C 1.1825(11) 0.2745(9) 0.9002(6) 0.026(2) Uani 1 1 d U . .
H35A H 1.2723 0.2672 0.8945 0.031 Uiso 1 1 calc R . .
C36 C 1.1115(11) 0.3395(9) 0.9566(6) 0.031(3) Uani 1 1 d U . .
H36A H 1.1531 0.3740 0.9900 0.038 Uiso 1 1 calc R . .
C37 C 0.9828(10) 0.3535(8) 0.9640(6) 0.022(2) Uani 1 1 d U . .
H37A H 0.9351 0.3993 1.0019 0.026 Uiso 1 1 calc R . .
C38 C 0.9199(10) 0.3008(8) 0.9158(5) 0.017(2) Uani 1 1 d U . .
H38A H 0.8301 0.3099 0.9210 0.021 Uiso 1 1 calc R . .
Sn1 Sn 0.5000 0.5000 0.0000 0.0156(3) Uani 1 2 d S . .
Cl1 Cl -0.0842(2) 0.3175(2) 0.53273(13) 0.0225(6) Uani 1 1 d . . .
Cl2 Cl 0.2111(2) 0.3922(2) 0.46978(14) 0.0252(6) Uani 1 1 d . . .
Cl3 Cl 0.0394(2) 0.5270(2) 0.61992(14) 0.0245(6) Uani 1 1 d . . .
Sn2 Sn 0.0000 0.5000 0.5000 0.0144(2) Uani 1 2 d S . .
Cl4 Cl 0.5729(3) 0.5548(2) 0.10800(14) 0.0233(6) Uani 1 1 d . . .
Cl5 Cl 0.3076(2) 0.4538(2) 0.06960(13) 0.0223(6) Uani 1 1 d . . .
Cl6 Cl 0.6009(2) 0.2992(2) 0.01355(14) 0.0242(6) Uani 1 1 d . . .
C1S C 0.8249(12) 0.3404(10) 0.1571(6) 0.043(3) Uani 1 1 d . . .
H1S H 0.7681 0.3853 0.1263 0.051 Uiso 1 1 calc R . .
Cl1S Cl 0.7399(5) 0.3293(3) 0.2398(2) 0.0911(16) Uani 1 1 d . . .
Cl2S Cl 0.8762(3) 0.1992(2) 0.12046(16) 0.0370(7) Uani 1 1 d . . .
Cl3S Cl 0.9562(4) 0.4143(3) 0.1604(2) 0.0718(13) Uani 1 1 d . . .
C2S C 0.5101(10) 0.2538(9) 0.4343(5) 0.025(3) Uani 1 1 d . . .
H2S H 0.4568 0.3283 0.4526 0.030 Uiso 1 1 calc R . .
Cl4S Cl 0.4843(3) 0.2328(3) 0.34817(19) 0.0553(10) Uani 1 1 d . . .
Cl5S Cl 0.4668(3) 0.1394(3) 0.4883(2) 0.0674(12) Uani 1 1 d . . .
Cl6S Cl 0.6687(3) 0.2686(2) 0.43824(15) 0.0313(7) Uani 1 1 d . . .

loop_
_atom_site_aniso_label
_atom_site_aniso_U_11
_atom_site_aniso_U_22
_atom_site_aniso_U_33
_atom_site_aniso_U_23
_atom_site_aniso_U_13
_atom_site_aniso_U_12
P1 0.0122(14) 0.0148(13) 0.0172(14) -0.0011(11) -0.0040(11) -0.0025(10)
P2 0.0163(15) 0.0194(14) 0.0138(14) -0.0013(11) -0.0069(11) -0.0038(11)
P3 0.0111(14) 0.0140(13) 0.0144(14) 0.0000(11) -0.0009(11) -0.0006(10)
C1 0.024(6) 0.014(5) 0.019(5) -0.009(4) -0.002(4) -0.011(4)
C2 0.015(6) 0.011(5) 0.035(5) -0.010(4) -0.008(4) -0.007(4)
C3 0.012(5) 0.015(5) 0.031(5) -0.001(4) 0.000(4) -0.004(4)
C4 0.014(5) 0.009(4) 0.019(5) 0.000(4) 0.006(4) 0.002(4)
C5 0.025(6) 0.013(5) 0.017(6) -0.001(4) -0.002(5) -0.004(4)
C6 0.024(7) 0.022(6) 0.029(7) 0.007(5) 0.004(5) 0.006(5)
C7 0.026(7) 0.030(6) 0.031(5) -0.008(5) 0.000(5) -0.005(4)
C8 0.021(7) 0.062(7) 0.019(6) -0.021(5) 0.001(5) 0.004(5)
C9 0.021(7) 0.046(6) 0.039(6) -0.022(5) 0.003(5) 0.006(5)
C10 0.029(7) 0.027(6) 0.045(6) -0.020(5) -0.012(5) -0.002(4)
C11 0.026(6) 0.018(5) 0.036(5) -0.004(4) -0.016(5) -0.006(4)
C12 0.023(6) 0.022(5) 0.044(6) 0.007(5) -0.002(5) -0.005(5)
C13 0.026(6) 0.036(6) 0.020(5) 0.005(4) 0.002(5) -0.005(5)
C14 0.012(6) 0.019(5) 0.026(5) -0.005(4) -0.003(5) 0.003(4)
C15 0.011(5) 0.019(5) 0.019(5) -0.001(4) -0.005(4) 0.006(4)
C16 0.019(5) 0.018(5) 0.039(7) 0.011(5) -0.004(4) -0.003(4)
C17 0.013(5) 0.025(6) 0.032(6) -0.003(5) -0.005(4) 0.000(4)
C18 0.032(6) 0.020(6) 0.045(7) 0.007(5) -0.018(5) 0.001(5)
C19 0.038(6) 0.031(6) 0.002(5) 0.001(4) -0.005(4) -0.009(5)
C20 0.016(5) 0.033(6) 0.021(6) -0.009(4) -0.008(4) -0.009(4)
C21 0.009(5) 0.018(5) 0.020(5) -0.005(4) -0.002(4) 0.000(4)
C22 0.005(5) 0.022(5) 0.019(5) -0.003(4) -0.002(4) 0.004(4)
C23 0.024(6) 0.033(6) 0.016(5) 0.008(4) -0.005(4) -0.005(5)
C24 0.025(6) 0.023(5) 0.031(5) 0.007(5) 0.003(5) 0.002(4)
C25 0.015(6) 0.016(5) 0.038(6) -0.003(4) 0.003(5) 0.002(4)
C26 0.032(7) 0.026(6) 0.019(5) -0.009(4) -0.003(5) -0.004(5)
C27 0.020(6) 0.024(5) 0.011(5) 0.002(4) -0.003(4) -0.002(4)
C28 0.018(6) 0.019(5) 0.020(5) 0.000(4) -0.008(4) 0.006(4)
C29 0.020(6) 0.038(6) 0.024(6) 0.007(5) 0.009(4) 0.000(5)
C30 0.016(6) 0.040(6) 0.017(5) -0.003(4) 0.008(4) 0.002(4)
C31 0.016(6) 0.025(5) 0.043(7) 0.006(5) 0.001(5) 0.008(4)
C32 0.030(7) 0.027(5) 0.019(6) 0.013(5) 0.008(4) 0.000(5)
C33 0.024(5) 0.027(6) 0.013(5) 0.001(4) -0.008(4) -0.013(5)
C34 0.023(5) 0.020(5) 0.037(6) -0.010(5) -0.007(5) 0.002(4)
C35 0.024(6) 0.020(6) 0.035(7) -0.001(5) -0.012(5) -0.003(4)
C36 0.031(6) 0.027(6) 0.042(7) -0.007(5) -0.018(5) -0.008(5)
C37 0.027(5) 0.011(5) 0.030(6) -0.007(4) -0.015(5) -0.002(4)
C38 0.020(5) 0.018(5) 0.018(5) -0.005(4) -0.013(4) -0.006(4)
Sn1 0.0140(6) 0.0148(5) 0.0190(6) -0.0012(4) -0.0046(5) -0.0031(4)
Cl1 0.0198(15) 0.0227(13) 0.0245(15) 0.0003(11) 0.0006(11) -0.0053(11)
Cl2 0.0132(14) 0.0303(15) 0.0300(16) 0.0002(12) -0.0021(12) 0.0037(11)
Cl3 0.0216(16) 0.0325(15) 0.0213(15) -0.0003(12) -0.0066(12) -0.0066(12)
Sn2 0.0112(6) 0.0181(5) 0.0132(6) -0.0020(4) -0.0001(4) -0.0010(4)
Cl4 0.0224(15) 0.0267(14) 0.0232(15) -0.0040(12) -0.0075(12) -0.0073(11)
Cl5 0.0171(15) 0.0278(14) 0.0237(15) 0.0001(11) -0.0037(11) -0.0080(11)
Cl6 0.0274(16) 0.0176(13) 0.0263(15) 0.0025(11) -0.0026(12) -0.0001(11)
C1S 0.050(9) 0.040(8) 0.032(8) 0.012(6) 0.003(6) 0.007(6)
Cl1S 0.150(5) 0.047(2) 0.056(3) 0.004(2) 0.048(3) -0.006(3)
Cl2S 0.0373(19) 0.0318(16) 0.0394(18) 0.0049(14) -0.0003(14) -0.0009(13)
Cl3S 0.108(4) 0.053(2) 0.067(3) 0.013(2) -0.032(3) -0.039(2)
C2S 0.023(6) 0.021(6) 0.030(7) 0.004(5) -0.001(5) -0.001(5)
Cl4S 0.030(2) 0.082(3) 0.050(2) -0.028(2) -0.0141(17) 0.0168(18)
Cl5S 0.038(2) 0.046(2) 0.110(3) 0.034(2) 0.015(2) -0.0032(16)
Cl6S 0.0216(16) 0.0346(16) 0.0371(18) -0.0062(14) -0.0034(13) -0.0024(12)

loop_
_atom_type_symbol
_atom_type_description
_atom_type_scat_dispersion_real
_atom_type_scat_dispersion_imag
_atom_type_scat_source
C C 0.0033 0.0016 'International Tables Vol C Tables 4.2.6.8 and 6.1.1.4'
H H 0.0000 0.0000 'International Tables Vol C Tables 4.2.6.8 and 6.1.1.4'
P P 0.1023 0.0942 'International Tables Vol C Tables 4.2.6.8 and 6.1.1.4'
Cl Cl 0.1484 0.1585 'International Tables Vol C Tables 4.2.6.8 and 6.1.1.4'
Sn Sn -0.6537 1.4246 'International Tables Vol C Tables 4.2.6.8 and 6.1.1.4'

loop_
_geom_angle_atom_site_label_1
_geom_angle_atom_site_label_2
_geom_angle_atom_site_label_3
_geom_angle
_geom_angle_site_symmetry_1
_geom_angle_site_symmetry_3
_geom_angle_publ_flag
C5 P1 P3 104.9(3) . . ?
C5 P1 P2 106.8(3) . . ?
P3 P1 P2 96.59(13) . . ?
C15 P2 C1 114.0(5) . . ?
C15 P2 C21 108.8(5) . . ?
C1 P2 C21 105.5(4) . . ?
C15 P2 P1 106.4(3) . . ?
C1 P2 P1 114.8(3) . . ?
C21 P2 P1 107.2(3) . . ?
C27 P3 C4 109.0(4) . . ?
C27 P3 C33 107.9(5) . . ?
C4 P3 C33 110.3(5) . . ?
C27 P3 P1 123.8(3) . . ?
C4 P3 P1 103.3(3) . . ?
C33 P3 P1 102.0(4) . . ?
C7 C1 C2 119.3(9) . . ?
C7 C1 P2 120.3(8) . . ?
C2 C1 P2 120.4(8) . . ?
C10 C2 C1 118.8(10) . . ?
C10 C2 C3 117.9(9) . . ?
C1 C2 C3 123.3(9) . . ?
C4 C3 C11 117.4(10) . . ?
C4 C3 C2 123.4(8) . . ?
C11 C3 C2 119.1(9) . . ?
C3 C4 C14 120.1(9) . . ?
C3 C4 P3 122.1(7) . . ?
C14 C4 P3 117.8(7) . . ?
C6 C5 P1 110.4(7) . . ?
C6 C5 H5A 109.6 . . ?
P1 C5 H5A 109.6 . . ?
C6 C5 H5B 109.6 . . ?
P1 C5 H5B 109.6 . . ?
H5A C5 H5B 108.1 . . ?
C5 C6 H6A 109.5 . . ?
C5 C6 H6B 109.5 . . ?
H6A C6 H6B 109.5 . . ?
C5 C6 H6C 109.5 . . ?
H6A C6 H6C 109.5 . . ?
H6B C6 H6C 109.5 . . ?
C8 C7 C1 120.0(11) . . ?
C8 C7 H7A 120.0 . . ?
C1 C7 H7A 120.0 . . ?
C9 C8 C7 120.7(11) . . ?
C9 C8 H8A 119.7 . . ?
C7 C8 H8A 119.7 . . ?
C8 C9 C10 120.4(11) . . ?
C8 C9 H9A 119.8 . . ?
C10 C9 H9A 119.8 . . ?
C2 C10 C9 120.7(11) . . ?
C2 C10 H10A 119.6 . . ?
C9 C10 H10A 119.6 . . ?
C12 C11 C3 122.4(10) . . ?
C12 C11 H11A 118.8 . . ?
C3 C11 H11A 118.8 . . ?
C11 C12 C13 120.3(10) . . ?
C11 C12 H12A 119.8 . . ?
C13 C12 H12A 119.8 . . ?
C12 C13 C14 118.8(10) . . ?
C12 C13 H13A 120.6 . . ?
C14 C13 H13A 120.6 . . ?
C13 C14 C4 121.0(9) . . ?
C13 C14 H14A 119.5 . . ?
C4 C14 H14A 119.5 . . ?
C20 C15 C16 119.3(9) . . ?
C20 C15 P2 122.3(8) . . ?
C16 C15 P2 118.1(7) . . ?
C17 C16 C15 119.7(10) . . ?
C17 C16 H16A 120.1 . . ?
C15 C16 H16A 120.1 . . ?
C16 C17 C18 121.1(10) . . ?
C16 C17 H17A 119.4 . . ?
C18 C17 H17A 119.4 . . ?
C19 C18 C17 119.2(10) . . ?
C19 C18 H18A 120.4 . . ?
C17 C18 H18A 120.4 . . ?
C18 C19 C20 120.9(10) . . ?
C18 C19 H19A 119.6 . . ?
C20 C19 H19A 119.6 . . ?
C19 C20 C15 119.7(10) . . ?
C19 C20 H20A 120.2 . . ?
C15 C20 H20A 120.2 . . ?
C22 C21 C26 121.0(9) . . ?
C22 C21 P2 122.6(7) . . ?
C26 C21 P2 116.3(8) . . ?
C21 C22 C23 119.8(9) . . ?
C21 C22 H22A 120.1 . . ?
C23 C22 H22A 120.1 . . ?
C24 C23 C22 120.4(10) . . ?
C24 C23 H23A 119.8 . . ?
C22 C23 H23A 119.8 . . ?
C23 C24 C25 119.6(10) . . ?
C23 C24 H24A 120.2 . . ?
C25 C24 H24A 120.2 . . ?
C26 C25 C24 120.7(10) . . ?
C26 C25 H25A 119.7 . . ?
C24 C25 H25A 119.7 . . ?
C25 C26 C21 118.4(10) . . ?
C25 C26 H26A 120.8 . . ?
C21 C26 H26A 120.8 . . ?
C28 C27 C32 120.7(9) . . ?
C28 C27 P3 122.0(8) . . ?
C32 C27 P3 116.9(7) . . ?
C27 C28 C29 119.3(9) . . ?
C27 C28 H28A 120.3 . . ?
C29 C28 H28A 120.3 . . ?
C30 C29 C28 118.1(9) . . ?
C30 C29 H29A 121.0 . . ?
C28 C29 H29A 121.0 . . ?
C31 C30 C29 122.4(10) . . ?
C31 C30 H30A 118.8 . . ?
C29 C30 H30A 118.8 . . ?
C32 C31 C30 119.8(10) . . ?
C32 C31 H31A 120.1 . . ?
C30 C31 H31A 120.1 . . ?
C31 C32 C27 119.7(9) . . ?
C31 C32 H32A 120.1 . . ?
C27 C32 H32A 120.1 . . ?
C38 C33 C34 122.4(9) . . ?
C38 C33 P3 119.9(8) . . ?
C34 C33 P3 117.7(8) . . ?
C35 C34 C33 118.0(10) . . ?
C35 C34 H34A 121.0 . . ?
C33 C34 H34A 121.0 . . ?
C34 C35 C36 120.5(11) . . ?
C34 C35 H35A 119.7 . . ?
C36 C35 H35A 119.7 . . ?
C37 C36 C35 120.2(10) . . ?
C37 C36 H36A 119.9 . . ?
C35 C36 H36A 119.9 . . ?
C36 C37 C38 120.6(10) . . ?
C36 C37 H37A 119.7 . . ?
C38 C37 H37A 119.7 . . ?
C33 C38 C37 118.3(10) . . ?
C33 C38 H38A 120.9 . . ?
C37 C38 H38A 120.9 . . ?
Cl5 Sn1 Cl5 180.00(15) . 2_665 ?
Cl5 Sn1 Cl4 91.30(8) . 2_665 ?
Cl5 Sn1 Cl4 88.70(8) 2_665 2_665 ?
Cl5 Sn1 Cl4 88.70(8) . . ?
Cl5 Sn1 Cl4 91.30(8) 2_665 . ?
Cl4 Sn1 Cl4 180.00(5) 2_665 . ?
Cl5 Sn1 Cl6 90.05(8) . 2_665 ?
Cl5 Sn1 Cl6 89.95(8) 2_665 2_665 ?
Cl4 Sn1 Cl6 89.12(9) 2_665 2_665 ?
Cl4 Sn1 Cl6 90.88(9) . 2_665 ?
Cl5 Sn1 Cl6 89.95(8) . . ?
Cl5 Sn1 Cl6 90.05(8) 2_665 . ?
Cl4 Sn1 Cl6 90.88(9) 2_665 . ?
Cl4 Sn1 Cl6 89.12(9) . . ?
Cl6 Sn1 Cl6 180.00(12) 2_665 . ?
Cl2 Sn2 Cl2 180.00(13) 2_566 . ?
Cl2 Sn2 Cl3 89.30(9) 2_566 . ?
Cl2 Sn2 Cl3 90.70(9) . . ?
Cl2 Sn2 Cl3 90.70(9) 2_566 2_566 ?
Cl2 Sn2 Cl3 89.30(9) . 2_566 ?
Cl3 Sn2 Cl3 180.0 . 2_566 ?
Cl2 Sn2 Cl1 89.36(9) 2_566 . ?
Cl2 Sn2 Cl1 90.64(9) . . ?
Cl3 Sn2 Cl1 90.30(8) . . ?
Cl3 Sn2 Cl1 89.70(8) 2_566 . ?
Cl2 Sn2 Cl1 90.64(9) 2_566 2_566 ?
Cl2 Sn2 Cl1 89.36(9) . 2_566 ?
Cl3 Sn2 Cl1 89.70(8) . 2_566 ?
Cl3 Sn2 Cl1 90.30(8) 2_566 2_566 ?
Cl1 Sn2 Cl1 180.0 . 2_566 ?
Cl1S C1S Cl3S 111.6(7) . . ?
Cl1S C1S Cl2S 109.8(6) . . ?
Cl3S C1S Cl2S 109.5(7) . . ?
Cl1S C1S H1S 108.6 . . ?
Cl3S C1S H1S 108.6 . . ?
Cl2S C1S H1S 108.6 . . ?
Cl4S C2S Cl5S 111.8(6) . . ?
Cl4S C2S Cl6S 111.2(6) . . ?
Cl5S C2S Cl6S 109.6(6) . . ?
Cl4S C2S H2S 108.1 . . ?
Cl5S C2S H2S 108.1 . . ?
Cl6S C2S H2S 108.1 . . ?

loop_
_geom_bond_atom_site_label_1
_geom_bond_atom_site_label_2
_geom_bond_distance
_geom_bond_site_symmetry_2
_geom_bond_publ_flag
P1 C5 1.867(9) . ?
P1 P3 2.197(4) . ?
P1 P2 2.214(3) . ?
P2 C15 1.789(9) . ?
P2 C1 1.800(10) . ?
P2 C21 1.815(10) . ?
P3 C27 1.796(10) . ?
P3 C4 1.809(9) . ?
P3 C33 1.813(10) . ?
C1 C7 1.412(14) . ?
C1 C2 1.426(13) . ?
C2 C10 1.388(14) . ?
C2 C3 1.496(14) . ?
C3 C4 1.392(13) . ?
C3 C11 1.392(13) . ?
C4 C14 1.397(13) . ?
C5 C6 1.519(13) . ?
C5 H5A 0.9900 . ?
C5 H5B 0.9900 . ?
C6 H6A 0.9800 . ?
C6 H6B 0.9800 . ?
C6 H6C 0.9800 . ?
C7 C8 1.391(15) . ?
C7 H7A 0.9500 . ?
C8 C9 1.368(16) . ?
C8 H8A 0.9500 . ?
C9 C10 1.404(16) . ?
C9 H9A 0.9500 . ?
C10 H10A 0.9500 . ?
C11 C12 1.368(15) . ?
C11 H11A 0.9500 . ?
C12 C13 1.375(14) . ?
C12 H12A 0.9500 . ?
C13 C14 1.386(13) . ?
C13 H13A 0.9500 . ?
C14 H14A 0.9500 . ?
C15 C20 1.389(13) . ?
C15 C16 1.406(13) . ?
C16 C17 1.358(13) . ?
C16 H16A 0.9500 . ?
C17 C18 1.397(14) . ?
C17 H17A 0.9500 . ?
C18 C19 1.366(15) . ?
C18 H18A 0.9500 . ?
C19 C20 1.389(14) . ?
C19 H19A 0.9500 . ?
C20 H20A 0.9500 . ?
C21 C22 1.381(13) . ?
C21 C26 1.394(13) . ?
C22 C23 1.394(13) . ?
C22 H22A 0.9500 . ?
C23 C24 1.368(14) . ?
C23 H23A 0.9500 . ?
C24 C25 1.404(14) . ?
C24 H24A 0.9500 . ?
C25 C26 1.394(14) . ?
C25 H25A 0.9500 . ?
C26 H26A 0.9500 . ?
C27 C28 1.372(13) . ?
C27 C32 1.419(13) . ?
C28 C29 1.426(14) . ?
C28 H28A 0.9500 . ?
C29 C30 1.389(14) . ?
C29 H29A 0.9500 . ?
C30 C31 1.373(14) . ?
C30 H30A 0.9500 . ?
C31 C32 1.365(14) . ?
C31 H31A 0.9500 . ?
C32 H32A 0.9500 . ?
C33 C38 1.351(14) . ?
C33 C34 1.411(14) . ?
C34 C35 1.367(14) . ?
C34 H34A 0.9500 . ?
C35 C36 1.395(15) . ?
C35 H35A 0.9500 . ?
C36 C37 1.361(14) . ?
C36 H36A 0.9500 . ?
C37 C38 1.407(12) . ?
C37 H37A 0.9500 . ?
C38 H38A 0.9500 . ?
Sn1 Cl5 2.430(2) . ?
Sn1 Cl5 2.430(2) 2_665 ?
Sn1 Cl4 2.437(2) 2_665 ?
Sn1 Cl4 2.437(3) . ?
Sn1 Cl6 2.438(2) 2_665 ?
Sn1 Cl6 2.438(2) . ?
Cl1 Sn2 2.443(2) . ?
Cl2 Sn2 2.431(3) . ?
Cl3 Sn2 2.434(3) . ?
Sn2 Cl2 2.431(3) 2_566 ?
Sn2 Cl3 2.434(3) 2_566 ?
Sn2 Cl1 2.443(2) 2_566 ?
C1S Cl1S 1.737(12) . ?
C1S Cl3S 1.756(13) . ?
C1S Cl2S 1.759(12) . ?
C1S H1S 1.0000 . ?
C2S Cl4S 1.742(11) . ?
C2S Cl5S 1.744(10) . ?
C2S Cl6S 1.752(10) . ?
C2S H2S 1.0000 . ?

loop_
_geom_torsion_atom_site_label_1
_geom_torsion_atom_site_label_2
_geom_torsion_atom_site_label_3
_geom_torsion_atom_site_label_4
_geom_torsion
_geom_torsion_site_symmetry_1
_geom_torsion_site_symmetry_2
_geom_torsion_site_symmetry_3
_geom_torsion_site_symmetry_4
_geom_torsion_publ_flag
C5 P1 P2 C15 -43.9(5) . . . . ?
P3 P1 P2 C15 -151.7(4) . . . . ?
C5 P1 P2 C1 83.1(5) . . . . ?
P3 P1 P2 C1 -24.7(4) . . . . ?
C5 P1 P2 C21 -160.2(5) . . . . ?
P3 P1 P2 C21 92.0(3) . . . . ?
C5 P1 P3 C27 -38.2(5) . . . . ?
P2 P1 P3 C27 71.2(4) . . . . ?
C5 P1 P3 C4 -162.3(5) . . . . ?
P2 P1 P3 C4 -52.9(4) . . . . ?
C5 P1 P3 C33 83.2(5) . . . . ?
P2 P1 P3 C33 -167.4(3) . . . . ?
C15 P2 C1 C7 11.9(10) . . . . ?
C21 P2 C1 C7 131.1(8) . . . . ?
P1 P2 C1 C7 -111.2(8) . . . . ?
C15 P2 C1 C2 -166.8(7) . . . . ?
C21 P2 C1 C2 -47.5(9) . . . . ?
P1 P2 C1 C2 70.2(8) . . . . ?
C7 C1 C2 C10 -4.9(14) . . . . ?
P2 C1 C2 C10 173.8(8) . . . . ?
C7 C1 C2 C3 177.6(9) . . . . ?
P2 C1 C2 C3 -3.7(13) . . . . ?
C10 C2 C3 C4 120.0(11) . . . . ?
C1 C2 C3 C4 -62.5(13) . . . . ?
C10 C2 C3 C11 -58.0(13) . . . . ?
C1 C2 C3 C11 119.5(11) . . . . ?
C11 C3 C4 C14 0.9(14) . . . . ?
C2 C3 C4 C14 -177.2(9) . . . . ?
C11 C3 C4 P3 -179.0(8) . . . . ?
C2 C3 C4 P3 2.9(14) . . . . ?
C27 P3 C4 C3 -50.9(9) . . . . ?
C33 P3 C4 C3 -169.2(8) . . . . ?
P1 P3 C4 C3 82.3(8) . . . . ?
C27 P3 C4 C14 129.2(8) . . . . ?
C33 P3 C4 C14 10.9(9) . . . . ?
P1 P3 C4 C14 -97.5(7) . . . . ?
P3 P1 C5 C6 -164.8(6) . . . . ?
P2 P1 C5 C6 93.4(7) . . . . ?
C2 C1 C7 C8 2.7(15) . . . . ?
P2 C1 C7 C8 -176.0(8) . . . . ?
C1 C7 C8 C9 1.0(17) . . . . ?
C7 C8 C9 C10 -2.4(18) . . . . ?
C1 C2 C10 C9 3.6(15) . . . . ?
C3 C2 C10 C9 -178.8(9) . . . . ?
C8 C9 C10 C2 0.0(17) . . . . ?
C4 C3 C11 C12 -1.2(16) . . . . ?
C2 C3 C11 C12 177.0(10) . . . . ?
C3 C11 C12 C13 1.1(17) . . . . ?
C11 C12 C13 C14 -0.6(16) . . . . ?
C12 C13 C14 C4 0.2(16) . . . . ?
C3 C4 C14 C13 -0.4(15) . . . . ?
P3 C4 C14 C13 179.5(8) . . . . ?
C1 P2 C15 C20 -56.4(10) . . . . ?
C21 P2 C15 C20 -173.7(8) . . . . ?
P1 P2 C15 C20 71.1(9) . . . . ?
C1 P2 C15 C16 130.2(8) . . . . ?
C21 P2 C15 C16 12.8(9) . . . . ?
P1 P2 C15 C16 -102.3(8) . . . . ?
C20 C15 C16 C17 3.4(15) . . . . ?
P2 C15 C16 C17 177.0(8) . . . . ?
C15 C16 C17 C18 -1.1(16) . . . . ?
C16 C17 C18 C19 -1.9(16) . . . . ?
C17 C18 C19 C20 2.5(16) . . . . ?
C18 C19 C20 C15 -0.2(15) . . . . ?
C16 C15 C20 C19 -2.8(15) . . . . ?
P2 C15 C20 C19 -176.1(7) . . . . ?
C15 P2 C21 C22 -108.2(8) . . . . ?
C1 P2 C21 C22 129.2(8) . . . . ?
P1 P2 C21 C22 6.5(9) . . . . ?
C15 P2 C21 C26 74.0(9) . . . . ?
C1 P2 C21 C26 -48.6(9) . . . . ?
P1 P2 C21 C26 -171.3(7) . . . . ?
C26 C21 C22 C23 0.7(14) . . . . ?
P2 C21 C22 C23 -177.0(7) . . . . ?
C21 C22 C23 C24 0.4(15) . . . . ?
C22 C23 C24 C25 -1.2(16) . . . . ?
C23 C24 C25 C26 1.0(15) . . . . ?
C24 C25 C26 C21 0.0(15) . . . . ?
C22 C21 C26 C25 -0.9(15) . . . . ?
P2 C21 C26 C25 176.9(8) . . . . ?
C4 P3 C27 C28 155.1(8) . . . . ?
C33 P3 C27 C28 -85.1(9) . . . . ?
P1 P3 C27 C28 33.6(10) . . . . ?
C4 P3 C27 C32 -32.2(9) . . . . ?
C33 P3 C27 C32 87.6(9) . . . . ?
P1 P3 C27 C32 -153.7(7) . . . . ?
C32 C27 C28 C29 -0.4(15) . . . . ?
P3 C27 C28 C29 172.0(8) . . . . ?
C27 C28 C29 C30 -0.1(15) . . . . ?
C28 C29 C30 C31 -0.5(16) . . . . ?
C29 C30 C31 C32 1.7(17) . . . . ?
C30 C31 C32 C27 -2.2(17) . . . . ?
C28 C27 C32 C31 1.6(16) . . . . ?
P3 C27 C32 C31 -171.2(9) . . . . ?
C27 P3 C33 C38 165.8(8) . . . . ?
C4 P3 C33 C38 -75.3(9) . . . . ?
P1 P3 C33 C38 34.0(8) . . . . ?
C27 P3 C33 C34 -14.0(9) . . . . ?
C4 P3 C33 C34 104.9(8) . . . . ?
P1 P3 C33 C34 -145.8(7) . . . . ?
C38 C33 C34 C35 -0.8(15) . . . . ?
P3 C33 C34 C35 178.9(8) . . . . ?
C33 C34 C35 C36 1.7(15) . . . . ?
C34 C35 C36 C37 -2.0(16) . . . . ?
C35 C36 C37 C38 1.4(15) . . . . ?
C34 C33 C38 C37 0.2(15) . . . . ?
P3 C33 C38 C37 -179.6(7) . . . . ?
C36 C37 C38 C33 -0.5(14) . . . . ?
